data_1510360
loop_
_publ_author_name
'Mueller, B.G.'

_publ_section_title
;
 Neue Fluoroaurate(III)
;
_journal_name_full 'Zeitschrift fuer Anorganische und Allgemeine Chemie'
_journal_page_first 57
_journal_page_last 63
_journal_paper_doi 10.1002/zaac.19875551207
_journal_volume 555
_journal_year 1987
_chemical_formula_sum 'Au2 Ba F8'
_chemical_name_systematic 'Ba Au2 F8'
_space_group_IT_number 82
_symmetry_space_group_name_Hall 'I -4'
_symmetry_space_group_name_H-M 'I -4'
_cell_angle_alpha 90
_cell_angle_beta 90
_cell_angle_gamma 90
_cell_formula_units_Z 4
_cell_length_a 9.788
_cell_length_b 9.788
_cell_length_c 7.6
_cell_volume 728.118
_citation_journal_id_ASTM ZAACAB
_cod_data_source_file gold_435.cif
_cod_data_source_block Au2Ba1F8
_cod_original_cell_volume 728.1176
_cod_original_formula_sum 'Au2 Ba1 F8'
_cod_database_code 1510360

loop_
_symmetry_equiv_pos_as_xyz
x,y,z
y,-x,-z
-x,-y,z
-y,x,-z
x+1/2,y+1/2,z+1/2
y+1/2,-x+1/2,-z+1/2
-x+1/2,-y+1/2,z+1/2
-y+1/2,x+1/2,-z+1/2

loop_
_atom_site_label
_atom_site_type_symbol
_atom_site_fract_x
_atom_site_fract_y
_atom_site_fract_z
_atom_site_occupancy
_atom_site_U_iso_or_equiv
Ba1 Ba+2 0 0 0 1 0.0
F3 F-1 0.0476 0.2208 0.2788 1 0.0
Au1 Au+3 0.2208 0.1606 0.3748 1 0.0
Ba2 Ba+2 0 0.5 0.25 1 0.0
F1 F-1 0.3922 0.1032 0.4652 1 0.0
F4 F-1 0.2433 0.1552 0.9605 1 0.0
F2 F-1 0.0184 0.1768 0.7155 1 0.0
